data_7024549
loop_
_publ_author_name
'Kumar, Mukesh'
'Papish, Elizabeth T.'
'Zeller, Matthias'
'Hunter, Allen D.'

_publ_section_title
;
 New alkylzinc complexes with bulky tris(triazolyl)borate ligands:
 surprising water stability and reactivity.
;
_journal_issue 1
_journal_name_full 'Dalton transactions (Cambridge, England : 2003)'
_journal_page_first 59
_journal_page_last 61
_journal_paper_doi 10.1039/b918328k
_journal_volume 39
_journal_year 2010
_chemical_formula_sum 'C23 H44 B N9 O Zn'
_chemical_formula_weight 538.85
_chemical_name_systematic
;
?
;
_space_group_IT_number 2
_symmetry_cell_setting triclinic
_symmetry_space_group_name_Hall '-P 1'
_symmetry_space_group_name_H-M 'P -1'
_atom_sites_solution_hydrogens geom
_atom_sites_solution_primary direct
_atom_sites_solution_secondary difmap
_audit_creation_method SHELXL-97
_cell_angle_alpha 107.001(3)
_cell_angle_beta 94.126(4)
_cell_angle_gamma 97.470(4)
_cell_formula_units_Z 4
_cell_length_a 9.705(2)
_cell_length_b 17.400(4)
_cell_length_c 17.905(4)
_cell_measurement_reflns_used 1685
_cell_measurement_temperature 100(2)
_cell_measurement_theta_max 30.66
_cell_measurement_theta_min 2.34
_cell_volume 2847.5(11)
_computing_cell_refinement 'Apex2 v2008.2-4 '
_computing_data_collection 'Apex2 v2008.2-4 (Bruker, 2008)'
_computing_data_reduction 'Apex2 v2008.2-4 '
_computing_molecular_graphics 'SHELXTL 6.14'
_computing_publication_material 'SHELXTL 6.14'
_computing_structure_refinement 'SHELXTL 6.14'
_computing_structure_solution 'SHELXTL 6.14 (Bruker, 2000-2003)'
_diffrn_ambient_temperature 100(2)
_diffrn_measured_fraction_theta_full 0.993
_diffrn_measured_fraction_theta_max 0.978
_diffrn_measurement_device_type 'Bruker AXS SMART APEX CCD diffractometer'
_diffrn_measurement_method '\w scans'
_diffrn_radiation_monochromator graphite
_diffrn_radiation_source 'fine-focus sealed tube'
_diffrn_radiation_type MoK\a
_diffrn_radiation_wavelength 0.71073
_diffrn_reflns_av_R_equivalents 0.0670
_diffrn_reflns_av_sigmaI/netI 0.0448
_diffrn_reflns_limit_h_max 12
_diffrn_reflns_limit_h_min -12
_diffrn_reflns_limit_k_max 22
_diffrn_reflns_limit_k_min -23
_diffrn_reflns_limit_l_max 23
_diffrn_reflns_limit_l_min 0
_diffrn_reflns_number 92956
_diffrn_reflns_theta_full 25.00
_diffrn_reflns_theta_max 28.28
_diffrn_reflns_theta_min 1.20
_diffrn_standards_number 0
_exptl_absorpt_coefficient_mu 0.894
_exptl_absorpt_correction_T_max 0.956
_exptl_absorpt_correction_T_min 0.731
_exptl_absorpt_correction_type multi-scan
_exptl_absorpt_process_details 'TWINABS (Bruker, 2008)'
_exptl_crystal_colour colourless
_exptl_crystal_density_diffrn 1.257
_exptl_crystal_density_method 'not measured'
_exptl_crystal_description plate
_exptl_crystal_F_000 1152
_exptl_crystal_size_max 0.55
_exptl_crystal_size_mid 0.45
_exptl_crystal_size_min 0.05
_refine_diff_density_max 0.776
_refine_diff_density_min -1.740
_refine_diff_density_rms 0.109
_refine_ls_extinction_method none
_refine_ls_goodness_of_fit_ref 1.222
_refine_ls_hydrogen_treatment mixed
_refine_ls_matrix_type full
_refine_ls_number_parameters 670
_refine_ls_number_reflns 13835
_refine_ls_number_restraints 4
_refine_ls_restrained_S_all 1.222
_refine_ls_R_factor_all 0.0632
_refine_ls_R_factor_gt 0.0546
_refine_ls_shift/su_max 0.001
_refine_ls_shift/su_mean 0.000
_refine_ls_structure_factor_coef Fsqd
_refine_ls_weighting_details 'calc w=1/[\s^2^(Fo^2^)+(0.0001P)^2^+10.1715P] where P=(Fo^2^+2Fc^2^)/3'
_refine_ls_weighting_scheme calc
_refine_ls_wR_factor_gt 0.1282
_refine_ls_wR_factor_ref 0.1314
_reflns_number_gt 12455
_reflns_number_total 13835
_reflns_threshold_expression I>2\s(I)
_cod_data_source_file b918328k.txt
_cod_data_source_block 08mz357_0m
_cod_depositor_comments
;
The following automatic conversions were performed:

'_symmetry_cell_setting' value 'Triclinic' changed to 'triclinic'
according to /home/saulius/struct/CIF-dictionaries/cif_core.dic
dictionary named 'cif_core.dic' version 2.4.2 from 2011-04-26.

Automatic conversion script
Id: cif_fix_values 1891 2012-01-12 08:04:46Z andrius 
;
_cod_original_cell_volume 2847.7(11)
_cod_original_sg_symbol_H-M P-1
_cod_database_code 7024549

loop_
_symmetry_equiv_pos_as_xyz
'x, y, z'
'-x, -y, -z'

loop_
_atom_site_label
_atom_site_type_symbol
_atom_site_fract_x
_atom_site_fract_y
_atom_site_fract_z
_atom_site_U_iso_or_equiv
_atom_site_adp_type
_atom_site_occupancy
_atom_site_symmetry_multiplicity
_atom_site_calc_flag
_atom_site_refinement_flags
B1 B 0.3436(5) 0.3799(3) 0.5910(3) 0.0091(9) Uani 1 1 d .
H1 H 0.3811 0.4339 0.5853 0.011 Uiso 1 1 calc R
B2 B 0.8519(5) 0.3674(3) 0.0815(3) 0.0113(9) Uani 1 1 d .
H2 H 0.8839 0.4235 0.0788 0.014 Uiso 1 1 calc R
C1 C 0.5508(5) 0.5108(3) 0.7260(3) 0.0187(10) Uani 1 1 d .
H1A H 0.6153 0.5390 0.7737 0.028 Uiso 1 1 calc R
H1B H 0.4708 0.5397 0.7249 0.028 Uiso 1 1 calc R
H1C H 0.5994 0.5093 0.6796 0.028 Uiso 1 1 calc R
C2 C 0.5003(4) 0.4260(3) 0.7256(3) 0.0116(8) Uani 1 1 d .
C3 C 0.4612(5) 0.3175(3) 0.7572(3) 0.0130(9) Uani 1 1 d .
C4 C 0.4619(5) 0.2594(3) 0.8065(3) 0.0163(9) Uani 1 1 d .
C5 C 0.4732(6) 0.1742(3) 0.7558(3) 0.0239(11) Uani 1 1 d .
H5A H 0.3938 0.1545 0.7144 0.036 Uiso 1 1 calc R
H5B H 0.4724 0.1377 0.7884 0.036 Uiso 1 1 calc R
H5C H 0.5607 0.1753 0.7317 0.036 Uiso 1 1 calc R
C6 C 0.3253(6) 0.2594(4) 0.8456(4) 0.0327(14) Uani 1 1 d .
H6A H 0.3231 0.3139 0.8811 0.049 Uiso 1 1 calc R
H6B H 0.3211 0.2203 0.8755 0.049 Uiso 1 1 calc R
H6C H 0.2449 0.2439 0.8049 0.049 Uiso 1 1 calc R
C7 C 0.5848(6) 0.2900(4) 0.8721(3) 0.0278(13) Uani 1 1 d .
H7A H 0.6728 0.2935 0.8488 0.042 Uiso 1 1 calc R
H7B H 0.5852 0.2522 0.9032 0.042 Uiso 1 1 calc R
H7C H 0.5748 0.3440 0.9061 0.042 Uiso 1 1 calc R
C8 C 0.4996(5) 0.3896(3) 0.4427(3) 0.0169(9) Uani 1 1 d .
H8A H 0.4265 0.4226 0.4384 0.025 Uiso 1 1 calc R
H8B H 0.5432 0.3762 0.3938 0.025 Uiso 1 1 calc R
H8C H 0.5707 0.4204 0.4866 0.025 Uiso 1 1 calc R
C9 C 0.4359(5) 0.3125(3) 0.4569(3) 0.0120(9) Uani 1 1 d .
C10 C 0.3667(4) 0.1890(3) 0.4435(2) 0.0129(8) Uani 1 1 d .
C11 C 0.3383(5) 0.0966(3) 0.4095(3) 0.0148(9) Uani 1 1 d .
C12 C 0.3819(6) 0.0725(3) 0.3262(3) 0.0264(12) Uani 1 1 d .
H12A H 0.3227 0.0931 0.2922 0.040 Uiso 1 1 calc R
H12B H 0.3710 0.0130 0.3053 0.040 Uiso 1 1 calc R
H12C H 0.4800 0.0959 0.3278 0.040 Uiso 1 1 calc R
C13 C 0.1830(5) 0.0655(3) 0.4072(3) 0.0222(11) Uani 1 1 d .
H13A H 0.1550 0.0835 0.4603 0.033 Uiso 1 1 calc R
H13B H 0.1662 0.0059 0.3876 0.033 Uiso 1 1 calc R
H13C H 0.1280 0.0872 0.3722 0.033 Uiso 1 1 calc R
C14 C 0.4272(5) 0.0604(3) 0.4604(3) 0.0219(11) Uani 1 1 d .
H14A H 0.5265 0.0762 0.4567 0.033 Uiso 1 1 calc R
H14B H 0.4034 0.0009 0.4419 0.033 Uiso 1 1 calc R
H14C H 0.4087 0.0807 0.5153 0.033 Uiso 1 1 calc R
C15 C 0.1408(5) 0.5064(3) 0.5832(3) 0.0179(10) Uani 1 1 d .
H15A H 0.2033 0.5382 0.6307 0.027 Uiso 1 1 calc R
H15B H 0.0587 0.5330 0.5792 0.027 Uiso 1 1 calc R
H15C H 0.1904 0.5031 0.5368 0.027 Uiso 1 1 calc R
C16 C 0.0955(5) 0.4233(3) 0.5875(3) 0.0141(9) Uani 1 1 d .
C17 C -0.0272(5) 0.3154(3) 0.5963(3) 0.0138(9) Uani 1 1 d .
C18 C -0.1509(5) 0.2559(3) 0.6027(3) 0.0156(9) Uani 1 1 d .
C19 C -0.1635(5) 0.1764(3) 0.5359(3) 0.0222(10) Uani 1 1 d .
H19A H -0.1833 0.1865 0.4855 0.033 Uiso 1 1 calc R
H19B H -0.2398 0.1370 0.5426 0.033 Uiso 1 1 calc R
H19C H -0.0755 0.1545 0.5368 0.033 Uiso 1 1 calc R
C20 C -0.2864(5) 0.2913(3) 0.5968(4) 0.0257(12) Uani 1 1 d .
H20A H -0.2800 0.3427 0.6391 0.038 Uiso 1 1 calc R
H20B H -0.3656 0.2526 0.6017 0.038 Uiso 1 1 calc R
H20C H -0.3003 0.3011 0.5458 0.038 Uiso 1 1 calc R
C21 C -0.1306(5) 0.2418(3) 0.6831(3) 0.0232(11) Uani 1 1 d .
H21A H -0.0422 0.2213 0.6885 0.035 Uiso 1 1 calc R
H21B H -0.2083 0.2018 0.6874 0.035 Uiso 1 1 calc R
H21C H -0.1283 0.2932 0.7248 0.035 Uiso 1 1 calc R
C22 C 0.1426(5) 0.1088(3) 0.6294(3) 0.0208(10) Uani 1 1 d .
H22A H 0.1348 0.1249 0.6865 0.025 Uiso 1 1 calc R
H22B H 0.0457 0.0955 0.6027 0.025 Uiso 1 1 calc R
C23 C 0.2009(6) 0.0294(3) 0.6100(4) 0.0295(12) Uani 1 1 d .
H23A H 0.1860 0.0029 0.5530 0.044 Uiso 1 1 calc R
H23B H 0.1531 -0.0065 0.6365 0.044 Uiso 1 1 calc R
H23C H 0.3013 0.0405 0.6280 0.044 Uiso 1 1 calc R
C24 C 1.0549(5) 0.4970(3) 0.2207(3) 0.0192(10) Uani 1 1 d .
H24A H 1.1252 0.5231 0.2662 0.029 Uiso 1 1 calc R
H24B H 0.9754 0.5268 0.2251 0.029 Uiso 1 1 calc R
H24C H 1.0963 0.4974 0.1724 0.029 Uiso 1 1 calc R
C25 C 1.0058(5) 0.4109(3) 0.2180(2) 0.0126(9) Uani 1 1 d .
C26 C 0.9642(5) 0.3009(3) 0.2470(2) 0.0135(9) Uani 1 1 d .
C27 C 0.9558(5) 0.2422(3) 0.2954(3) 0.0157(9) Uani 1 1 d .
C28 C 0.9853(5) 0.1592(3) 0.2460(3) 0.0198(10) Uani 1 1 d .
H28A H 0.9252 0.1413 0.1958 0.030 Uiso 1 1 calc R
H28B H 0.9658 0.1194 0.2745 0.030 Uiso 1 1 calc R
H28C H 1.0836 0.1637 0.2363 0.030 Uiso 1 1 calc R
C29 C 0.8061(6) 0.2341(4) 0.3201(3) 0.0267(12) Uani 1 1 d .
H29A H 0.7928 0.2857 0.3573 0.040 Uiso 1 1 calc R
H29B H 0.7933 0.1909 0.3451 0.040 Uiso 1 1 calc R
H29C H 0.7374 0.2204 0.2735 0.040 Uiso 1 1 calc R
C30 C 1.0627(6) 0.2756(4) 0.3697(3) 0.0250(11) Uani 1 1 d .
H30A H 1.1570 0.2846 0.3544 0.038 Uiso 1 1 calc R
H30B H 1.0589 0.2361 0.3993 0.038 Uiso 1 1 calc R
H30C H 1.0403 0.3271 0.4027 0.038 Uiso 1 1 calc R
C31 C 1.0046(5) 0.3927(3) -0.0635(3) 0.0164(9) Uani 1 1 d .
H31A H 1.0439 0.3840 -0.1137 0.025 Uiso 1 1 calc R
H31B H 1.0771 0.4236 -0.0204 0.025 Uiso 1 1 calc R
H31C H 0.9266 0.4232 -0.0635 0.025 Uiso 1 1 calc R
C32 C 0.9529(5) 0.3118(3) -0.0527(3) 0.0117(9) Uani 1 1 d .
C33 C 0.8997(4) 0.1855(3) -0.0719(2) 0.0108(8) Uani 1 1 d .
C34 C 0.8821(5) 0.0945(3) -0.1121(3) 0.0131(9) Uani 1 1 d .
C35 C 0.9398(6) 0.0782(3) -0.1913(3) 0.0212(10) Uani 1 1 d .
H35A H 0.8927 0.1063 -0.2233 0.032 Uiso 1 1 calc R
H35B H 0.9232 0.0195 -0.2185 0.032 Uiso 1 1 calc R
H35C H 1.0405 0.0983 -0.1830 0.032 Uiso 1 1 calc R
C36 C 0.7257(5) 0.0592(3) -0.1239(3) 0.0202(10) Uani 1 1 d .
H36A H 0.6883 0.0732 -0.0731 0.030 Uiso 1 1 calc R
H36B H 0.7137 -0.0001 -0.1464 0.030 Uiso 1 1 calc R
H36C H 0.6755 0.0820 -0.1597 0.030 Uiso 1 1 calc R
C37 C 0.9635(5) 0.0552(3) -0.0600(3) 0.0199(10) Uani 1 1 d .
H37A H 1.0641 0.0733 -0.0576 0.030 Uiso 1 1 calc R
H37B H 0.9430 -0.0042 -0.0822 0.030 Uiso 1 1 calc R
H37C H 0.9353 0.0714 -0.0068 0.030 Uiso 1 1 calc R
C38 C 0.6405(5) 0.4902(3) 0.0803(3) 0.0187(10) Uani 1 1 d .
H38A H 0.7077 0.5208 0.1262 0.028 Uiso 1 1 calc R
H38B H 0.5565 0.5160 0.0816 0.028 Uiso 1 1 calc R
H38C H 0.6829 0.4898 0.0322 0.028 Uiso 1 1 calc R
C39 C 0.6018(5) 0.4047(3) 0.0818(3) 0.0116(8) Uani 1 1 d .
C40 C 0.4875(4) 0.2935(3) 0.0875(2) 0.0124(8) Uani 1 1 d .
C41 C 0.3671(5) 0.2327(3) 0.0968(3) 0.0162(9) Uani 1 1 d .
C42 C 0.3682(5) 0.1489(3) 0.0384(3) 0.0233(11) Uani 1 1 d .
H42A H 0.3540 0.1520 -0.0154 0.035 Uiso 1 1 calc R
H42B H 0.2929 0.1097 0.0461 0.035 Uiso 1 1 calc R
H42C H 0.4584 0.1314 0.0468 0.035 Uiso 1 1 calc R
C43 C 0.2271(5) 0.2618(3) 0.0828(3) 0.0227(11) Uani 1 1 d .
H43A H 0.2265 0.3151 0.1212 0.034 Uiso 1 1 calc R
H43B H 0.1500 0.2225 0.0888 0.034 Uiso 1 1 calc R
H43C H 0.2156 0.2664 0.0295 0.034 Uiso 1 1 calc R
C44 C 0.3876(6) 0.2291(4) 0.1815(3) 0.0299(13) Uani 1 1 d .
H44A H 0.4787 0.2131 0.1913 0.045 Uiso 1 1 calc R
H44B H 0.3132 0.1891 0.1889 0.045 Uiso 1 1 calc R
H44C H 0.3839 0.2828 0.2183 0.045 Uiso 1 1 calc R
C45 C 0.6947(5) 0.0769(3) 0.0876(3) 0.0147(9) Uani 1 1 d .
H45A H 0.6301 0.0499 0.0388 0.018 Uiso 1 1 calc R
H45B H 0.7800 0.0511 0.0813 0.018 Uiso 1 1 calc R
C46 C 0.6266(6) 0.0541(3) 0.1536(3) 0.0242(11) Uani 1 1 d .
H46A H 0.6917 0.0745 0.2021 0.036 Uiso 1 1 calc R
H46B H 0.6032 -0.0052 0.1395 0.036 Uiso 1 1 calc R
H46C H 0.5412 0.0784 0.1618 0.036 Uiso 1 1 calc R
N1 N 0.3848(4) 0.3003(2) 0.6884(2) 0.0108(7) Uani 1 1 d .
N2 N 0.4113(4) 0.3706(2) 0.6678(2) 0.0116(7) Uani 1 1 d .
N3 N 0.5356(4) 0.3936(3) 0.7820(2) 0.0149(8) Uani 1 1 d .
N4 N 0.3287(4) 0.2294(2) 0.5132(2) 0.0129(7) Uani 1 1 d .
N5 N 0.3735(4) 0.3101(2) 0.5210(2) 0.0102(7) Uani 1 1 d .
N6 N 0.4339(4) 0.2380(2) 0.4074(2) 0.0163(8) Uani 1 1 d .
N7 N 0.1059(4) 0.3009(2) 0.5991(2) 0.0129(7) Uani 1 1 d .
N8 N 0.1828(4) 0.3711(2) 0.5927(2) 0.0112(7) Uani 1 1 d .
N9 N -0.0373(4) 0.3901(2) 0.5896(2) 0.0136(7) Uani 1 1 d .
N10 N 0.8938(4) 0.2847(2) 0.1759(2) 0.0116(7) Uani 1 1 d .
N11 N 0.9234(4) 0.3566(2) 0.1572(2) 0.0114(7) Uani 1 1 d .
N12 N 1.0358(4) 0.3780(2) 0.2739(2) 0.0145(8) Uani 1 1 d .
N13 N 0.8550(4) 0.2206(2) -0.0023(2) 0.0106(7) Uani 1 1 d .
N14 N 0.8911(4) 0.3028(2) 0.0091(2) 0.0099(7) Uani 1 1 d .
N15 N 0.9598(4) 0.2408(2) -0.1048(2) 0.0123(7) Uani 1 1 d .
N16 N 0.6193(4) 0.2809(2) 0.0856(2) 0.0114(7) Uani 1 1 d .
N17 N 0.6932(4) 0.3535(2) 0.0827(2) 0.0115(7) Uani 1 1 d .
N18 N 0.4707(4) 0.3694(2) 0.0842(2) 0.0139(8) Uani 1 1 d .
O1 O 0.2272(4) 0.4926(2) 0.4054(2) 0.0208(7) Uani 1 1 d D
H1D H 0.182(6) 0.531(3) 0.405(4) 0.031 Uiso 1 1 d D
H1E H 0.172(5) 0.457(3) 0.370(3) 0.031 Uiso 1 1 d D
O2 O 0.7258(4) 0.5137(2) 0.9115(2) 0.0210(8) Uani 1 1 d D
H2A H 0.678(6) 0.552(3) 0.918(4) 0.031 Uiso 1 1 d D
H2B H 0.670(5) 0.475(3) 0.880(3) 0.031 Uiso 1 1 d D
Zn1 Zn 0.22962(5) 0.20887(3) 0.60715(3) 0.01208(11) Uani 1 1 d .
Zn2 Zn 0.75087(5) 0.19250(3) 0.08960(3) 0.01170(11) Uani 1 1 d .

loop_
_atom_site_aniso_label
_atom_site_aniso_U_11
_atom_site_aniso_U_22
_atom_site_aniso_U_33
_atom_site_aniso_U_23
_atom_site_aniso_U_13
_atom_site_aniso_U_12
B1 0.005(2) 0.014(2) 0.010(2) 0.0042(18) 0.0036(16) 0.0057(18)
B2 0.009(2) 0.014(2) 0.011(2) 0.0054(19) 0.0005(18) 0.0030(19)
C1 0.021(2) 0.016(2) 0.016(2) 0.0046(18) -0.0032(18) -0.003(2)
C2 0.0057(19) 0.016(2) 0.0120(19) 0.0017(17) 0.0002(15) 0.0024(16)
C3 0.014(2) 0.014(2) 0.013(2) 0.0058(17) 0.0059(16) 0.0034(18)
C4 0.014(2) 0.023(2) 0.015(2) 0.0097(19) 0.0000(17) 0.0032(19)
C5 0.029(3) 0.020(3) 0.026(2) 0.011(2) -0.003(2) 0.008(2)
C6 0.028(3) 0.045(4) 0.040(3) 0.031(3) 0.017(3) 0.012(3)
C7 0.039(3) 0.026(3) 0.018(2) 0.012(2) -0.013(2) 0.002(2)
C8 0.017(2) 0.016(2) 0.019(2) 0.0069(19) 0.0034(18) 0.0020(19)
C9 0.008(2) 0.016(2) 0.0103(19) 0.0035(17) -0.0015(16) -0.0005(17)
C10 0.0105(19) 0.017(2) 0.0101(18) 0.0028(17) -0.0038(15) 0.0022(18)
C11 0.012(2) 0.016(2) 0.014(2) 0.0028(18) -0.0042(17) 0.0005(18)
C12 0.042(3) 0.017(3) 0.018(2) 0.001(2) 0.007(2) 0.004(2)
C13 0.022(3) 0.016(2) 0.026(3) 0.006(2) -0.007(2) 0.001(2)
C14 0.022(3) 0.015(2) 0.028(3) 0.005(2) -0.002(2) 0.007(2)
C15 0.015(2) 0.013(2) 0.028(3) 0.0089(19) 0.0031(19) 0.0054(18)
C16 0.009(2) 0.016(2) 0.018(2) 0.0055(18) 0.0008(16) 0.0034(17)
C17 0.010(2) 0.018(2) 0.0114(19) 0.0027(17) 0.0016(16) 0.0001(18)
C18 0.006(2) 0.020(2) 0.023(2) 0.0116(19) 0.0014(17) -0.0005(18)
C19 0.016(2) 0.022(3) 0.026(2) 0.005(2) 0.0016(19) -0.001(2)
C20 0.007(2) 0.028(3) 0.045(3) 0.014(2) 0.001(2) 0.003(2)
C21 0.021(3) 0.031(3) 0.022(2) 0.016(2) 0.003(2) 0.000(2)
C22 0.015(2) 0.021(3) 0.033(3) 0.017(2) 0.005(2) 0.0020(19)
C23 0.024(3) 0.020(3) 0.044(3) 0.011(2) 0.002(2) -0.001(2)
C24 0.023(3) 0.017(2) 0.014(2) 0.0048(18) -0.0051(18) -0.005(2)
C25 0.010(2) 0.016(2) 0.0099(19) 0.0022(17) 0.0001(16) 0.0031(17)
C26 0.013(2) 0.019(2) 0.0082(18) 0.0024(17) 0.0043(16) 0.0043(18)
C27 0.016(2) 0.020(2) 0.013(2) 0.0072(18) -0.0021(17) 0.0053(19)
C28 0.017(2) 0.022(3) 0.021(2) 0.009(2) -0.0031(19) 0.002(2)
C29 0.027(3) 0.033(3) 0.027(3) 0.017(2) 0.011(2) 0.011(2)
C30 0.032(3) 0.028(3) 0.015(2) 0.011(2) -0.010(2) 0.003(2)
C31 0.015(2) 0.018(2) 0.019(2) 0.0085(19) 0.0073(18) 0.0025(19)
C32 0.010(2) 0.015(2) 0.0104(19) 0.0047(17) 0.0010(16) 0.0029(17)
C33 0.0089(18) 0.016(2) 0.0097(18) 0.0066(17) 0.0014(15) 0.0045(17)
C34 0.014(2) 0.012(2) 0.0095(19) 0.0001(16) -0.0038(16) 0.0000(17)
C35 0.032(3) 0.014(2) 0.016(2) 0.0021(18) 0.007(2) 0.005(2)
C36 0.016(2) 0.021(3) 0.018(2) 0.0005(19) -0.0038(18) -0.0013(19)
C37 0.025(3) 0.017(2) 0.020(2) 0.0071(19) -0.0040(19) 0.010(2)
C38 0.015(2) 0.019(2) 0.025(2) 0.009(2) 0.0049(19) 0.0060(19)
C39 0.012(2) 0.012(2) 0.013(2) 0.0056(16) 0.0048(16) 0.0032(17)
C40 0.008(2) 0.016(2) 0.0125(19) 0.0034(17) 0.0007(16) 0.0034(17)
C41 0.011(2) 0.019(2) 0.020(2) 0.0075(18) -0.0016(17) 0.0028(18)
C42 0.014(2) 0.020(3) 0.033(3) 0.007(2) -0.004(2) -0.0015(19)
C43 0.009(2) 0.027(3) 0.032(3) 0.011(2) 0.000(2) 0.002(2)
C44 0.028(3) 0.035(3) 0.026(3) 0.013(2) 0.006(2) -0.004(2)
C45 0.018(2) 0.010(2) 0.018(2) 0.0080(17) 0.0033(18) 0.0032(17)
C46 0.024(3) 0.020(3) 0.030(3) 0.012(2) 0.006(2) -0.003(2)
N1 0.0063(17) 0.0124(19) 0.0152(17) 0.0065(15) 0.0003(14) 0.0025(14)
N2 0.0077(17) 0.0125(18) 0.0136(17) 0.0041(15) 0.0001(14) -0.0014(14)
N3 0.0175(19) 0.018(2) 0.0086(16) 0.0043(15) -0.0001(14) 0.0023(16)
N4 0.0133(18) 0.0086(18) 0.0149(17) 0.0010(14) 0.0003(14) 0.0019(15)
N5 0.0075(16) 0.0101(18) 0.0130(18) 0.0036(14) 0.0002(14) 0.0014(14)
N6 0.0142(19) 0.016(2) 0.0179(19) 0.0025(16) 0.0018(15) 0.0040(16)
N7 0.0092(18) 0.0147(19) 0.0148(18) 0.0061(15) -0.0023(14) 0.0009(15)
N8 0.0123(18) 0.0119(18) 0.0107(16) 0.0051(14) 0.0025(14) 0.0016(15)
N9 0.0092(18) 0.0164(19) 0.0150(17) 0.0045(15) 0.0008(14) 0.0025(15)
N10 0.0128(18) 0.0102(18) 0.0142(17) 0.0057(15) 0.0020(14) 0.0053(15)
N11 0.0111(18) 0.0114(18) 0.0115(17) 0.0027(14) 0.0012(14) 0.0036(15)
N12 0.0142(19) 0.0142(19) 0.0127(17) 0.0022(15) -0.0014(14) -0.0007(15)
N13 0.0083(16) 0.0102(18) 0.0129(17) 0.0040(14) -0.0013(14) 0.0005(14)
N14 0.0082(17) 0.0109(18) 0.0122(16) 0.0064(14) -0.0007(13) 0.0014(14)
N15 0.0116(18) 0.0142(18) 0.0109(16) 0.0046(14) -0.0007(13) 0.0003(15)
N16 0.0104(18) 0.0124(18) 0.0115(16) 0.0041(14) 0.0013(14) 0.0009(15)
N17 0.0093(18) 0.0113(18) 0.0133(17) 0.0040(14) -0.0016(14) -0.0001(14)
N18 0.0095(18) 0.0164(19) 0.0160(18) 0.0043(15) 0.0020(14) 0.0034(15)
O1 0.0160(18) 0.025(2) 0.0187(17) 0.0033(15) -0.0043(13) 0.0069(15)
O2 0.0158(18) 0.024(2) 0.0199(17) 0.0023(15) -0.0040(14) 0.0049(15)
Zn1 0.0098(2) 0.0132(3) 0.0138(2) 0.0056(2) 0.00054(19) 0.0008(2)
Zn2 0.0105(3) 0.0128(3) 0.0126(2) 0.0055(2) 0.00062(19) 0.0013(2)

loop_
_atom_type_symbol
_atom_type_description
_atom_type_scat_dispersion_real
_atom_type_scat_dispersion_imag
_atom_type_scat_source
C C 0.0033 0.0016 'International Tables Vol C Tables 4.2.6.8 and 6.1.1.4'
H H 0.0000 0.0000 'International Tables Vol C Tables 4.2.6.8 and 6.1.1.4'
B B 0.0013 0.0007 'International Tables Vol C Tables 4.2.6.8 and 6.1.1.4'
N N 0.0061 0.0033 'International Tables Vol C Tables 4.2.6.8 and 6.1.1.4'
Zn Zn 0.2839 1.4301 'International Tables Vol C Tables 4.2.6.8 and 6.1.1.4'
O O 0.0106 0.0060 'International Tables Vol C Tables 4.2.6.8 and 6.1.1.4'

loop_
_geom_angle_atom_site_label_1
_geom_angle_atom_site_label_2
_geom_angle_atom_site_label_3
_geom_angle
N2 B1 N5 108.8(3)
N2 B1 N8 108.6(3)
N5 B1 N8 107.8(4)
N2 B1 H1 110.5
N5 B1 H1 110.5
N8 B1 H1 110.5
N17 B2 N11 108.8(4)
N17 B2 N14 109.2(4)
N11 B2 N14 108.6(4)
N17 B2 H2 110.1
N11 B2 H2 110.1
N14 B2 H2 110.1
C2 C1 H1A 109.5
C2 C1 H1B 109.5
H1A C1 H1B 109.5
C2 C1 H1C 109.5
H1A C1 H1C 109.5
H1B C1 H1C 109.5
N3 C2 N2 110.0(4)
N3 C2 C1 125.5(4)
N2 C2 C1 124.5(4)
N1 C3 N3 113.6(4)
N1 C3 C4 123.9(4)
N3 C3 C4 122.4(4)
C5 C4 C3 110.8(4)
C5 C4 C7 109.7(4)
C3 C4 C7 109.9(4)
C5 C4 C6 110.6(5)
C3 C4 C6 108.0(4)
C7 C4 C6 107.8(4)
C4 C5 H5A 109.5
C4 C5 H5B 109.5
H5A C5 H5B 109.5
C4 C5 H5C 109.5
H5A C5 H5C 109.5
H5B C5 H5C 109.5
C4 C6 H6A 109.5
C4 C6 H6B 109.5
H6A C6 H6B 109.5
C4 C6 H6C 109.5
H6A C6 H6C 109.5
H6B C6 H6C 109.5
C4 C7 H7A 109.5
C4 C7 H7B 109.5
H7A C7 H7B 109.5
C4 C7 H7C 109.5
H7A C7 H7C 109.5
H7B C7 H7C 109.5
C9 C8 H8A 109.5
C9 C8 H8B 109.5
H8A C8 H8B 109.5
C9 C8 H8C 109.5
H8A C8 H8C 109.5
H8B C8 H8C 109.5
N6 C9 N5 111.8(4)
N6 C9 C8 124.1(4)
N5 C9 C8 124.0(4)
N4 C10 N6 113.5(4)
N4 C10 C11 123.1(4)
N6 C10 C11 123.3(4)
C10 C11 C13 109.9(4)
C10 C11 C14 108.8(4)
C13 C11 C14 110.7(4)
C10 C11 C12 108.8(4)
C13 C11 C12 110.0(4)
C14 C11 C12 108.5(4)
C11 C12 H12A 109.5
C11 C12 H12B 109.5
H12A C12 H12B 109.5
C11 C12 H12C 109.5
H12A C12 H12C 109.5
H12B C12 H12C 109.5
C11 C13 H13A 109.5
C11 C13 H13B 109.5
H13A C13 H13B 109.5
C11 C13 H13C 109.5
H13A C13 H13C 109.5
H13B C13 H13C 109.5
C11 C14 H14A 109.5
C11 C14 H14B 109.5
H14A C14 H14B 109.5
C11 C14 H14C 109.5
H14A C14 H14C 109.5
H14B C14 H14C 109.5
C16 C15 H15A 109.5
C16 C15 H15B 109.5
H15A C15 H15B 109.5
C16 C15 H15C 109.5
H15A C15 H15C 109.5
H15B C15 H15C 109.5
N8 C16 N9 110.0(4)
N8 C16 C15 124.2(4)
N9 C16 C15 125.8(4)
N7 C17 N9 112.5(4)
N7 C17 C18 123.7(4)
N9 C17 C18 123.8(4)
C17 C18 C19 110.1(4)
C17 C18 C20 110.1(4)
C19 C18 C20 108.3(4)
C17 C18 C21 108.5(4)
C19 C18 C21 111.2(4)
C20 C18 C21 108.6(4)
C18 C19 H19A 109.5
C18 C19 H19B 109.5
H19A C19 H19B 109.5
C18 C19 H19C 109.5
H19A C19 H19C 109.5
H19B C19 H19C 109.5
C18 C20 H20A 109.5
C18 C20 H20B 109.5
H20A C20 H20B 109.5
C18 C20 H20C 109.5
H20A C20 H20C 109.5
H20B C20 H20C 109.5
C18 C21 H21A 109.5
C18 C21 H21B 109.5
H21A C21 H21B 109.5
C18 C21 H21C 109.5
H21A C21 H21C 109.5
H21B C21 H21C 109.5
C23 C22 Zn1 124.5(4)
C23 C22 H22A 106.2
Zn1 C22 H22A 106.2
C23 C22 H22B 106.2
Zn1 C22 H22B 106.2
H22A C22 H22B 106.4
C22 C23 H23A 109.5
C22 C23 H23B 109.5
H23A C23 H23B 109.5
C22 C23 H23C 109.5
H23A C23 H23C 109.5
H23B C23 H23C 109.5
C25 C24 H24A 109.5
C25 C24 H24B 109.5
H24A C24 H24B 109.5
C25 C24 H24C 109.5
H24A C24 H24C 109.5
H24B C24 H24C 109.5
N12 C25 N11 110.9(4)
N12 C25 C24 125.7(4)
N11 C25 C24 123.4(4)
N10 C26 N12 112.6(4)
N10 C26 C27 123.8(4)
N12 C26 C27 123.5(4)
C26 C27 C28 109.8(4)
C26 C27 C30 110.3(4)
C28 C27 C30 109.6(4)
C26 C27 C29 107.6(4)
C28 C27 C29 110.2(4)
C30 C27 C29 109.3(4)
C27 C28 H28A 109.5
C27 C28 H28B 109.5
H28A C28 H28B 109.5
C27 C28 H28C 109.5
H28A C28 H28C 109.5
H28B C28 H28C 109.5
C27 C29 H29A 109.5
C27 C29 H29B 109.5
H29A C29 H29B 109.5
C27 C29 H29C 109.5
H29A C29 H29C 109.5
H29B C29 H29C 109.5
C27 C30 H30A 109.5
C27 C30 H30B 109.5
H30A C30 H30B 109.5
C27 C30 H30C 109.5
H30A C30 H30C 109.5
H30B C30 H30C 109.5
C32 C31 H31A 109.5
C32 C31 H31B 109.5
H31A C31 H31B 109.5
C32 C31 H31C 109.5
H31A C31 H31C 109.5
H31B C31 H31C 109.5
N15 C32 N14 112.0(4)
N15 C32 C31 123.8(4)
N14 C32 C31 124.2(4)
N13 C33 N15 112.8(4)
N13 C33 C34 124.9(4)
N15 C33 C34 122.3(4)
C33 C34 C35 109.7(4)
C33 C34 C36 108.7(4)
C35 C34 C36 110.1(4)
C33 C34 C37 109.1(4)
C35 C34 C37 109.2(4)
C36 C34 C37 110.0(4)
C34 C35 H35A 109.5
C34 C35 H35B 109.5
H35A C35 H35B 109.5
C34 C35 H35C 109.5
H35A C35 H35C 109.5
H35B C35 H35C 109.5
C34 C36 H36A 109.5
C34 C36 H36B 109.5
H36A C36 H36B 109.5
C34 C36 H36C 109.5
H36A C36 H36C 109.5
H36B C36 H36C 109.5
C34 C37 H37A 109.5
C34 C37 H37B 109.5
H37A C37 H37B 109.5
C34 C37 H37C 109.5
H37A C37 H37C 109.5
H37B C37 H37C 109.5
C39 C38 H38A 109.5
C39 C38 H38B 109.5
H38A C38 H38B 109.5
C39 C38 H38C 109.5
H38A C38 H38C 109.5
H38B C38 H38C 109.5
N17 C39 N18 110.9(4)
N17 C39 C38 124.4(4)
N18 C39 C38 124.6(4)
N16 C40 N18 112.9(4)
N16 C40 C41 124.4(4)
N18 C40 C41 122.6(4)
C40 C41 C42 110.0(4)
C40 C41 C44 107.4(4)
C42 C41 C44 110.4(4)
C40 C41 C43 109.7(4)
C42 C41 C43 110.0(4)
C44 C41 C43 109.3(4)
C41 C42 H42A 109.5
C41 C42 H42B 109.5
H42A C42 H42B 109.5
C41 C42 H42C 109.5
H42A C42 H42C 109.5
H42B C42 H42C 109.5
C41 C43 H43A 109.5
C41 C43 H43B 109.5
H43A C43 H43B 109.5
C41 C43 H43C 109.5
H43A C43 H43C 109.5
H43B C43 H43C 109.5
C41 C44 H44A 109.5
C41 C44 H44B 109.5
H44A C44 H44B 109.5
C41 C44 H44C 109.5
H44A C44 H44C 109.5
H44B C44 H44C 109.5
C46 C45 Zn2 122.8(3)
C46 C45 H45A 106.6
Zn2 C45 H45A 106.6
C46 C45 H45B 106.6
Zn2 C45 H45B 106.6
H45A C45 H45B 106.6
C45 C46 H46A 109.5
C45 C46 H46B 109.5
H46A C46 H46B 109.5
C45 C46 H46C 109.5
H46A C46 H46C 109.5
H46B C46 H46C 109.5
C3 N1 N2 103.9(4)
C3 N1 Zn1 142.6(3)
N2 N1 Zn1 113.2(3)
C2 N2 N1 108.4(4)
C2 N2 B1 128.7(4)
N1 N2 B1 122.9(4)
C2 N3 C3 104.0(4)
C10 N4 N5 104.1(4)
C10 N4 Zn1 141.1(3)
N5 N4 Zn1 114.7(3)
C9 N5 N4 107.2(4)
C9 N5 B1 130.4(4)
N4 N5 B1 122.3(3)
C9 N6 C10 103.3(4)
C17 N7 N8 104.0(4)
C17 N7 Zn1 142.0(3)
N8 N7 Zn1 114.0(3)
C16 N8 N7 108.8(4)
C16 N8 B1 129.7(4)
N7 N8 B1 121.5(4)
C16 N9 C17 104.7(4)
C26 N10 N11 104.0(4)
C26 N10 Zn2 142.1(3)
N11 N10 Zn2 113.8(3)
C25 N11 N10 107.9(4)
C25 N11 B2 130.2(4)
N10 N11 B2 121.5(4)
C25 N12 C26 104.6(4)
C33 N13 N14 103.9(3)
C33 N13 Zn2 142.2(3)
N14 N13 Zn2 113.9(3)
C32 N14 N13 107.7(4)
C32 N14 B2 130.5(4)
N13 N14 B2 121.6(4)
C32 N15 C33 103.5(4)
C40 N16 N17 104.7(4)
C40 N16 Zn2 142.4(3)
N17 N16 Zn2 112.8(3)
C39 N17 N16 107.9(4)
C39 N17 B2 129.2(4)
N16 N17 B2 123.0(4)
C39 N18 C40 103.6(4)
H1D O1 H1E 95(6)
H2A O2 H2B 102(6)
C22 Zn1 N4 133.55(18)
C22 Zn1 N1 123.20(18)
N4 Zn1 N1 89.87(15)
C22 Zn1 N7 120.22(17)
N4 Zn1 N7 87.67(15)
N1 Zn1 N7 90.11(14)
C45 Zn2 N10 127.01(17)
C45 Zn2 N13 120.98(16)
N10 Zn2 N13 90.69(14)
C45 Zn2 N16 128.30(17)
N10 Zn2 N16 89.22(13)
N13 Zn2 N16 89.19(14)

loop_
_geom_bond_atom_site_label_1
_geom_bond_atom_site_label_2
_geom_bond_distance
B1 N2 1.541(6)
B1 N5 1.543(6)
B1 N8 1.552(6)
B1 H1 1.0000
B2 N17 1.531(6)
B2 N11 1.550(6)
B2 N14 1.555(6)
B2 H2 1.0000
C1 C2 1.491(7)
C1 H1A 0.9800
C1 H1B 0.9800
C1 H1C 0.9800
C2 N3 1.338(6)
C2 N2 1.348(6)
C3 N1 1.324(6)
C3 N3 1.353(6)
C3 C4 1.524(6)
C4 C5 1.518(7)
C4 C7 1.534(7)
C4 C6 1.543(7)
C5 H5A 0.9800
C5 H5B 0.9800
C5 H5C 0.9800
C6 H6A 0.9800
C6 H6B 0.9800
C6 H6C 0.9800
C7 H7A 0.9800
C7 H7B 0.9800
C7 H7C 0.9800
C8 C9 1.502(6)
C8 H8A 0.9800
C8 H8B 0.9800
C8 H8C 0.9800
C9 N6 1.337(6)
C9 N5 1.344(6)
C10 N4 1.344(6)
C10 N6 1.346(6)
C10 C11 1.523(7)
C11 C13 1.527(7)
C11 C14 1.529(6)
C11 C12 1.534(7)
C12 H12A 0.9800
C12 H12B 0.9800
C12 H12C 0.9800
C13 H13A 0.9800
C13 H13B 0.9800
C13 H13C 0.9800
C14 H14A 0.9800
C14 H14B 0.9800
C14 H14C 0.9800
C15 C16 1.482(7)
C15 H15A 0.9800
C15 H15B 0.9800
C15 H15C 0.9800
C16 N8 1.339(6)
C16 N9 1.351(6)
C17 N7 1.348(6)
C17 N9 1.354(6)
C17 C18 1.515(6)
C18 C19 1.525(7)
C18 C20 1.532(6)
C18 C21 1.534(6)
C19 H19A 0.9800
C19 H19B 0.9800
C19 H19C 0.9800
C20 H20A 0.9800
C20 H20B 0.9800
C20 H20C 0.9800
C21 H21A 0.9800
C21 H21B 0.9800
C21 H21C 0.9800
C22 C23 1.518(7)
C22 Zn1 1.993(5)
C22 H22A 0.9900
C22 H22B 0.9900
C23 H23A 0.9800
C23 H23B 0.9800
C23 H23C 0.9800
C24 C25 1.498(7)
C24 H24A 0.9800
C24 H24B 0.9800
C24 H24C 0.9800
C25 N12 1.324(6)
C25 N11 1.339(6)
C26 N10 1.335(6)
C26 N12 1.359(6)
C26 C27 1.519(6)
C27 C28 1.532(7)
C27 C30 1.541(7)
C27 C29 1.550(7)
C28 H28A 0.9800
C28 H28B 0.9800
C28 H28C 0.9800
C29 H29A 0.9800
C29 H29B 0.9800
C29 H29C 0.9800
C30 H30A 0.9800
C30 H30B 0.9800
C30 H30C 0.9800
C31 C32 1.503(6)
C31 H31A 0.9800
C31 H31B 0.9800
C31 H31C 0.9800
C32 N15 1.326(6)
C32 N14 1.335(6)
C33 N13 1.346(5)
C33 N15 1.359(6)
C33 C34 1.517(6)
C34 C35 1.524(6)
C34 C36 1.537(6)
C34 C37 1.540(6)
C35 H35A 0.9800
C35 H35B 0.9800
C35 H35C 0.9800
C36 H36A 0.9800
C36 H36B 0.9800
C36 H36C 0.9800
C37 H37A 0.9800
C37 H37B 0.9800
C37 H37C 0.9800
C38 C39 1.495(7)
C38 H38A 0.9800
C38 H38B 0.9800
C38 H38C 0.9800
C39 N17 1.338(6)
C39 N18 1.348(6)
C40 N16 1.327(6)
C40 N18 1.368(6)
C40 C41 1.524(6)
C41 C42 1.526(7)
C41 C44 1.536(7)
C41 C43 1.540(6)
C42 H42A 0.9800
C42 H42B 0.9800
C42 H42C 0.9800
C43 H43A 0.9800
C43 H43B 0.9800
C43 H43C 0.9800
C44 H44A 0.9800
C44 H44B 0.9800
C44 H44C 0.9800
C45 C46 1.520(6)
C45 Zn2 2.003(4)
C45 H45A 0.9900
C45 H45B 0.9900
C46 H46A 0.9800
C46 H46B 0.9800
C46 H46C 0.9800
N1 N2 1.377(5)
N1 Zn1 2.151(4)
N4 N5 1.379(5)
N4 Zn1 2.092(4)
N7 N8 1.385(5)
N7 Zn1 2.154(4)
N10 N11 1.388(5)
N10 Zn2 2.133(4)
N13 N14 1.378(5)
N13 Zn2 2.133(4)
N16 N17 1.385(5)
N16 Zn2 2.136(4)
O1 H1D 0.84(2)
O1 H1E 0.84(2)
O2 H2A 0.84(2)
O2 H2B 0.84(2)

loop_
_geom_hbond_atom_site_label_D
_geom_hbond_atom_site_label_H
_geom_hbond_atom_site_label_A
_geom_hbond_distance_DH
_geom_hbond_distance_HA
_geom_hbond_distance_DA
_geom_hbond_angle_DHA
_geom_hbond_site_symmetry_A
O2 H2B N3 0.84(2) 2.13(3) 2.950(5) 166(6) .
O2 H2A N18 0.84(2) 2.12(2) 2.954(5) 168(6) 2_666
O1 H1E N12 0.84(2) 2.10(2) 2.937(5) 174(6) 1_455
O1 H1D N9 0.84(2) 2.08(2) 2.911(5) 168(6) 2_566

loop_
_geom_torsion_atom_site_label_1
_geom_torsion_atom_site_label_2
_geom_torsion_atom_site_label_3
_geom_torsion_atom_site_label_4
_geom_torsion
N1 C3 C4 C5 45.7(6)
N3 C3 C4 C5 -137.0(5)
N1 C3 C4 C7 167.1(4)
N3 C3 C4 C7 -15.7(6)
N1 C3 C4 C6 -75.6(6)
N3 C3 C4 C6 101.7(5)
N4 C10 C11 C13 53.6(5)
N6 C10 C11 C13 -127.4(4)
N4 C10 C11 C14 -67.7(5)
N6 C10 C11 C14 111.3(5)
N4 C10 C11 C12 174.2(4)
N6 C10 C11 C12 -6.8(6)
N7 C17 C18 C19 -60.3(6)
N9 C17 C18 C19 121.8(5)
N7 C17 C18 C20 -179.6(4)
N9 C17 C18 C20 2.5(6)
N7 C17 C18 C21 61.6(6)
N9 C17 C18 C21 -116.3(5)
N10 C26 C27 C28 52.4(6)
N12 C26 C27 C28 -132.9(5)
N10 C26 C27 C30 173.3(4)
N12 C26 C27 C30 -11.9(6)
N10 C26 C27 C29 -67.6(6)
N12 C26 C27 C29 107.2(5)
N13 C33 C34 C35 177.4(4)
N15 C33 C34 C35 -0.4(6)
N13 C33 C34 C36 56.9(5)
N15 C33 C34 C36 -120.9(4)
N13 C33 C34 C37 -63.0(6)
N15 C33 C34 C37 119.2(4)
N16 C40 C41 C42 -49.6(6)
N18 C40 C41 C42 133.8(4)
N16 C40 C41 C44 70.5(6)
N18 C40 C41 C44 -106.0(5)
N16 C40 C41 C43 -170.7(4)
N18 C40 C41 C43 12.7(6)
N3 C3 N1 N2 -0.5(5)
C4 C3 N1 N2 177.0(4)
N3 C3 N1 Zn1 -173.7(4)
C4 C3 N1 Zn1 3.8(8)
N3 C2 N2 N1 1.7(5)
C1 C2 N2 N1 -178.1(4)
N3 C2 N2 B1 -179.5(4)
C1 C2 N2 B1 0.7(7)
C3 N1 N2 C2 -0.7(4)
Zn1 N1 N2 C2 174.8(3)
C3 N1 N2 B1 -179.6(4)
Zn1 N1 N2 B1 -4.1(5)
N5 B1 N2 C2 126.7(5)
N8 B1 N2 C2 -116.2(5)
N5 B1 N2 N1 -54.7(5)
N8 B1 N2 N1 62.5(5)
N2 C2 N3 C3 -1.8(5)
C1 C2 N3 C3 178.0(4)
N1 C3 N3 C2 1.4(5)
C4 C3 N3 C2 -176.1(4)
N6 C10 N4 N5 1.0(5)
C11 C10 N4 N5 -180.0(4)
N6 C10 N4 Zn1 -178.9(4)
C11 C10 N4 Zn1 0.2(7)
N6 C9 N5 N4 0.3(5)
C8 C9 N5 N4 -179.9(4)
N6 C9 N5 B1 -176.2(4)
C8 C9 N5 B1 3.6(7)
C10 N4 N5 C9 -0.8(4)
Zn1 N4 N5 C9 179.1(3)
C10 N4 N5 B1 176.1(4)
Zn1 N4 N5 B1 -4.0(5)
N2 B1 N5 C9 -123.3(5)
N8 B1 N5 C9 119.1(5)
N2 B1 N5 N4 60.6(5)
N8 B1 N5 N4 -57.0(5)
N5 C9 N6 C10 0.2(5)
C8 C9 N6 C10 -179.5(4)
N4 C10 N6 C9 -0.8(5)
C11 C10 N6 C9 -179.8(4)
N9 C17 N7 N8 -0.7(5)
C18 C17 N7 N8 -178.8(4)
N9 C17 N7 Zn1 -179.0(4)
C18 C17 N7 Zn1 2.9(8)
N9 C16 N8 N7 -0.4(5)
C15 C16 N8 N7 177.4(4)
N9 C16 N8 B1 178.5(4)
C15 C16 N8 B1 -3.8(7)
C17 N7 N8 C16 0.6(5)
Zn1 N7 N8 C16 179.5(3)
C17 N7 N8 B1 -178.3(4)
Zn1 N7 N8 B1 0.6(5)
N2 B1 N8 C16 121.6(5)
N5 B1 N8 C16 -120.6(5)
N2 B1 N8 N7 -59.7(5)
N5 B1 N8 N7 58.1(5)
N8 C16 N9 C17 -0.1(5)
C15 C16 N9 C17 -177.8(4)
N7 C17 N9 C16 0.5(5)
C18 C17 N9 C16 178.6(4)
N12 C26 N10 N11 0.0(5)
C27 C26 N10 N11 175.3(4)
N12 C26 N10 Zn2 -175.7(4)
C27 C26 N10 Zn2 -0.5(8)
N12 C25 N11 N10 2.3(5)
C24 C25 N11 N10 -177.4(4)
N12 C25 N11 B2 174.9(4)
C24 C25 N11 B2 -4.8(7)
C26 N10 N11 C25 -1.3(5)
Zn2 N10 N11 C25 175.8(3)
C26 N10 N11 B2 -174.7(4)
Zn2 N10 N11 B2 2.4(5)
N17 B2 N11 C25 -114.2(5)
N14 B2 N11 C25 127.1(5)
N17 B2 N11 N10 57.6(5)
N14 B2 N11 N10 -61.2(5)
N11 C25 N12 C26 -2.2(5)
C24 C25 N12 C26 177.5(4)
N10 C26 N12 C25 1.3(5)
C27 C26 N12 C25 -173.9(4)
N15 C33 N13 N14 -0.7(5)
C34 C33 N13 N14 -178.7(4)
N15 C33 N13 Zn2 178.2(3)
C34 C33 N13 Zn2 0.2(7)
N15 C32 N14 N13 0.3(5)
C31 C32 N14 N13 178.4(4)
N15 C32 N14 B2 -175.9(4)
C31 C32 N14 B2 2.2(7)
C33 N13 N14 C32 0.2(4)
Zn2 N13 N14 C32 -179.0(3)
C33 N13 N14 B2 176.9(4)
Zn2 N13 N14 B2 -2.4(4)
N17 B2 N14 C32 118.6(5)
N11 B2 N14 C32 -122.9(5)
N17 B2 N14 N13 -57.1(5)
N11 B2 N14 N13 61.3(5)
N14 C32 N15 C33 -0.7(5)
C31 C32 N15 C33 -178.8(4)
N13 C33 N15 C32 0.9(5)
C34 C33 N15 C32 179.0(4)
N18 C40 N16 N17 1.4(5)
C41 C40 N16 N17 -175.4(4)
N18 C40 N16 Zn2 178.2(4)
C41 C40 N16 Zn2 1.4(8)
N18 C39 N17 N16 0.2(5)
C38 C39 N17 N16 178.9(4)
N18 C39 N17 B2 -179.4(4)
C38 C39 N17 B2 -0.8(7)
C40 N16 N17 C39 -1.0(5)
Zn2 N16 N17 C39 -178.9(3)
C40 N16 N17 B2 178.7(4)
Zn2 N16 N17 B2 0.8(5)
N11 B2 N17 C39 119.6(5)
N14 B2 N17 C39 -122.1(5)
N11 B2 N17 N16 -60.0(5)
N14 B2 N17 N16 58.4(5)
N17 C39 N18 C40 0.6(5)
C38 C39 N18 C40 -178.1(4)
N16 C40 N18 C39 -1.3(5)
C41 C40 N18 C39 175.6(4)
C23 C22 Zn1 N4 39.2(6)
C23 C22 Zn1 N1 -88.9(5)
C23 C22 Zn1 N7 158.5(4)
C10 N4 Zn1 C22 -1.0(6)
N5 N4 Zn1 C22 179.2(3)
C10 N4 Zn1 N1 137.9(5)
N5 N4 Zn1 N1 -41.9(3)
C10 N4 Zn1 N7 -132.0(5)
N5 N4 Zn1 N7 48.2(3)
C3 N1 Zn1 C22 4.3(6)
N2 N1 Zn1 C22 -168.6(3)
C3 N1 Zn1 N4 -141.0(5)
N2 N1 Zn1 N4 46.1(3)
C3 N1 Zn1 N7 131.3(5)
N2 N1 Zn1 N7 -41.5(3)
C17 N7 Zn1 C22 -9.1(6)
N8 N7 Zn1 C22 172.7(3)
C17 N7 Zn1 N4 131.7(5)
N8 N7 Zn1 N4 -46.5(3)
C17 N7 Zn1 N1 -138.5(5)
N8 N7 Zn1 N1 43.3(3)
C46 C45 Zn2 N10 58.9(5)
C46 C45 Zn2 N13 177.0(4)
C46 C45 Zn2 N16 -66.1(5)
C26 N10 Zn2 C45 -11.2(6)
N11 N10 Zn2 C45 173.4(3)
C26 N10 Zn2 N13 -142.0(5)
N11 N10 Zn2 N13 42.6(3)
C26 N10 Zn2 N16 128.8(5)
N11 N10 Zn2 N16 -46.6(3)
C33 N13 Zn2 C45 3.3(5)
N14 N13 Zn2 C45 -177.8(3)
C33 N13 Zn2 N10 138.5(5)
N14 N13 Zn2 N10 -42.6(3)
C33 N13 Zn2 N16 -132.3(5)
N14 N13 Zn2 N16 46.6(3)
C40 N16 Zn2 C45 7.4(6)
N17 N16 Zn2 C45 -175.9(3)
C40 N16 Zn2 N10 -131.7(5)
N17 N16 Zn2 N10 45.0(3)
C40 N16 Zn2 N13 137.6(5)
N17 N16 Zn2 N13 -45.7(3)
